data_4083561
loop_
_publ_author_name
'Zhang, Wen-Ying'
'Han, Ying-Feng'
'Weng, Lin-Hong'
'Jin, Guo-Xin'

_publ_section_title
;
 Synthesis, Characterization, and Properties of Half-Sandwich
 Iridium/Rhodium-Based Metallarectangles
;
_journal_issue 12
_journal_name_full Organometallics
_journal_page_first 3091
_journal_paper_doi 10.1021/om500338w
_journal_volume 33
_journal_year 2014
_chemical_formula_sum 'C228 H172 Cl4 F12 Ir4 N8 O30 S4'
_chemical_formula_weight 4770.57
_chemical_name_systematic
; 
 ? 
;
_space_group_crystal_system monoclinic
_space_group_IT_number 14
_space_group_name_Hall '-P 2yn'
_space_group_name_H-M_alt 'P 1 21/n 1'
_symmetry_space_group_name_Hall '-P 2yn'
_symmetry_space_group_name_H-M 'P 1 21/n 1'
_atom_sites_solution_hydrogens mixed
_audit_creation_method SHELXL-2013
_cell_angle_alpha 90
_cell_angle_beta 116.899(11)
_cell_angle_gamma 90
_cell_formula_units_Z 2
_cell_length_a 19.192(3)
_cell_length_b 29.161(4)
_cell_length_c 19.192(3)
_cell_measurement_reflns_used 6217
_cell_measurement_temperature 203(2)
_cell_measurement_theta_max 24.32
_cell_measurement_theta_min 2.41
_cell_volume 9579(3)
_computing_cell_refinement 'Bruker SAINT'
_computing_data_collection 'Bruker APEX2'
_computing_data_reduction 'Bruker SAINT'
_computing_molecular_graphics 'Bruker SHELXTL'
_computing_publication_material 'Bruker SHELXTL'
_computing_structure_refinement 'SHELXL-2013 (Sheldrick, 2013)'
_computing_structure_solution 'SHELXS-97 (Sheldrick, 2008)'
_diffrn_ambient_temperature 203(2)
_diffrn_measured_fraction_theta_full 0.972
_diffrn_measured_fraction_theta_max 0.996
_diffrn_measurement_device_type 'Bruker APEX-II CCD'
_diffrn_measurement_method '\f and \w scans'
_diffrn_radiation_type MoK\a
_diffrn_radiation_wavelength 0.71073
_diffrn_reflns_av_R_equivalents 0.0752
_diffrn_reflns_av_unetI/netI 0.0965
_diffrn_reflns_Laue_measured_fraction_full 0.972
_diffrn_reflns_Laue_measured_fraction_max 0.996
_diffrn_reflns_limit_h_max 12
_diffrn_reflns_limit_h_min -22
_diffrn_reflns_limit_k_max 34
_diffrn_reflns_limit_k_min -32
_diffrn_reflns_limit_l_max 22
_diffrn_reflns_limit_l_min -22
_diffrn_reflns_number 47931
_diffrn_reflns_point_group_measured_fraction_full 0.972
_diffrn_reflns_point_group_measured_fraction_max 0.996
_diffrn_reflns_theta_full 25.242
_diffrn_reflns_theta_max 25.010
_diffrn_reflns_theta_min 1.245
_exptl_absorpt_coefficient_mu 2.959
_exptl_absorpt_correction_T_max 0.746
_exptl_absorpt_correction_T_min 0.638
_exptl_absorpt_correction_type multi-scan
_exptl_absorpt_process_details sadabs
_exptl_crystal_colour red
_exptl_crystal_density_diffrn 1.654
_exptl_crystal_description prism
_exptl_crystal_F_000 4768
_exptl_crystal_size_max 0.110
_exptl_crystal_size_mid 0.100
_exptl_crystal_size_min 0.080
_refine_diff_density_max 5.574
_refine_diff_density_min -1.600
_refine_diff_density_rms 0.178
_refine_ls_extinction_method none
_refine_ls_goodness_of_fit_ref 1.027
_refine_ls_hydrogen_treatment mixed
_refine_ls_matrix_type full
_refine_ls_number_parameters 1363
_refine_ls_number_reflns 16825
_refine_ls_number_restraints 161
_refine_ls_restrained_S_all 1.034
_refine_ls_R_factor_all 0.1181
_refine_ls_R_factor_gt 0.0691
_refine_ls_shift/su_max 0.007
_refine_ls_shift/su_mean 0.000
_refine_ls_structure_factor_coef Fsqd
_refine_ls_weighting_details
; 
 w=1/[\s^2^(Fo^2^)+(0.0941P)^2^+53.2107P] 
 where P=(Fo^2^+2Fc^2^)/3 
;
_refine_ls_weighting_scheme calc
_refine_ls_wR_factor_gt 0.1660
_refine_ls_wR_factor_ref 0.1935
_reflns_Friedel_coverage 0.000
_reflns_number_gt 10713
_reflns_number_total 16825
_reflns_threshold_expression 'I > 2\s(I)'
_cod_data_source_file om500338w_si_002.cif
_cod_data_source_block 4a
_cod_depositor_comments 'Adding full bibliography for 4083561.cif.'
_cod_original_cell_volume 9579(2)
_cod_database_code 4083561
_shelx_space_group_comment
; 
The symmetry employed for this shelxl refinement is uniquely defined 
by the following loop, which should always be used as a source of 
symmetry information in preference to the above space-group names. 
They are only intended as comments. 
;
_shelx_estimated_absorpt_t_min 0.737
_shelx_estimated_absorpt_t_max 0.798
_shelxl_version_number 2013-2

loop_
_space_group_symop_operation_xyz
'x, y, z'
'-x+1/2, y+1/2, -z+1/2'
'-x, -y, -z'
'x-1/2, -y-1/2, z-1/2'

loop_
_atom_site_label
_atom_site_type_symbol
_atom_site_fract_x
_atom_site_fract_y
_atom_site_fract_z
_atom_site_U_iso_or_equiv
_atom_site_adp_type
_atom_site_occupancy
_atom_site_site_symmetry_order
_atom_site_calc_flag
_atom_site_refinement_flags_posn
_atom_site_refinement_flags_adp
_atom_site_refinement_flags_occupancy
_atom_site_disorder_assembly
_atom_site_disorder_group
Ir1 Ir 0.73138(3) 0.81239(2) 0.84728(3) 0.03568(15) Uani 1 1 d . . . . .
Ir2 Ir 0.50100(3) 0.84173(2) 1.12726(3) 0.02974(14) Uani 1 1 d . . . . .
N1 N 0.6992(6) 0.7433(3) 0.8462(6) 0.037(2) Uani 1 1 d . . . . .
N2 N 0.5118(6) 0.2293(3) 0.8620(5) 0.033(2) Uani 1 1 d . . . . .
N3 N 0.6371(6) 0.6042(3) 0.8419(6) 0.041(3) Uani 1 1 d . . . . .
N4 N 0.5533(6) 0.3703(3) 0.8531(6) 0.036(2) Uani 1 1 d . . . . .
O1 O 0.7601(4) 0.8080(2) 0.9638(5) 0.0350(19) Uani 1 1 d . . . . .
O2 O 0.6198(4) 0.8227(2) 0.8320(4) 0.0329(18) Uani 1 1 d . . . . .
O3 O 0.4698(4) 0.8239(2) 1.0133(4) 0.0321(18) Uani 1 1 d . . . . .
O4 O 0.6115(5) 0.8246(2) 1.1452(4) 0.0346(18) Uani 1 1 d . . . . .
O5 O 0.5445(8) 0.6223(3) 0.8785(9) 0.114(5) Uani 1 1 d . . . . .
O6 O 0.7198(5) 0.5872(3) 0.7908(6) 0.054(3) Uani 1 1 d . . . . .
O7 O 0.4725(6) 0.3889(3) 0.9067(6) 0.065(3) Uani 1 1 d . . . . .
O8 O 0.6326(5) 0.3528(3) 0.7990(5) 0.049(2) Uani 1 1 d . . . . .
O9 O 0.1968(5) 0.7902(3) 0.8294(6) 0.069(3) Uani 1 1 d D . . . .
O10 O 0.2842(9) 0.7471(6) 0.9451(9) 0.210(10) Uani 1 1 d D . . . .
O11 O 0.1791(10) 0.7128(3) 0.8486(9) 0.159(7) Uani 1 1 d D U . . .
O12 O 0.9284(5) 0.7385(3) 0.0190(5) 0.057(2) Uani 1 1 d . . . . .
O13 O 1.0185(5) 0.6943(3) 0.1271(5) 0.053(2) Uani 1 1 d . . . . .
O14 O 0.8828(5) 0.6689(3) 0.0562(5) 0.054(2) Uani 1 1 d . . . . .
S1 S 0.2121(3) 0.7585(2) 0.8869(3) 0.1003(18) Uani 1 1 d D . . . .
S2 S 0.9473(2) 0.69415(12) 0.0559(2) 0.0483(9) Uani 1 1 d . . . . .
F1 F 0.1467(10) 0.7406(4) 0.9776(7) 0.145(5) Uani 1 1 d . . . . .
F2 F 0.1696(17) 0.8065(7) 0.9567(12) 0.264(11) Uani 1 1 d . U . . .
F3 F 0.0743(7) 0.7739(8) 0.8752(8) 0.204(8) Uani 1 1 d . U . . .
F4 F 0.9077(5) 0.6561(3) -0.0808(5) 0.071(2) Uani 1 1 d . . . . .
F5 F 1.0265(5) 0.6812(3) -0.0233(5) 0.077(3) Uani 1 1 d . . . . .
F6 F 0.9947(5) 0.6188(3) 0.0159(6) 0.076(3) Uani 1 1 d . . . . .
C1 C 0.7171(7) 0.8118(3) 0.9985(7) 0.033(3) Uani 1 1 d . . . . .
C2 C 0.6355(7) 0.8173(3) 0.9629(7) 0.031(3) Uani 1 1 d . . . . .
C3 C 0.5910(7) 0.8209(3) 0.8810(7) 0.030(3) Uani 1 1 d . . . . .
C4 C 0.5066(7) 0.8232(4) 0.8469(7) 0.030(3) Uani 1 1 d . . . . .
C5 C 0.4634(7) 0.8247(4) 0.7659(7) 0.036(3) Uani 1 1 d . . . . .
H5 H 0.4892 0.8262 0.7344 0.043 Uiso 1 1 calc R U . . .
C6 C 0.3824(7) 0.8241(4) 0.7316(7) 0.038(3) Uani 1 1 d . . . . .
H6 H 0.3532 0.8247 0.6770 0.046 Uiso 1 1 calc R U . . .
C7 C 0.3444(7) 0.8226(4) 0.7788(8) 0.041(3) Uani 1 1 d . . . . .
H7 H 0.2896 0.8224 0.7560 0.049 Uiso 1 1 calc R U . . .
C8 C 0.3864(7) 0.8215(4) 0.8570(6) 0.033(3) Uani 1 1 d . . . . .
H8 H 0.3605 0.8204 0.8884 0.039 Uiso 1 1 calc R U . . .
C9 C 0.4680(7) 0.8220(3) 0.8923(7) 0.032(3) Uani 1 1 d . . . . .
C10 C 0.5134(7) 0.8219(3) 0.9778(7) 0.031(3) Uani 1 1 d . . . . .
C11 C 0.5947(6) 0.8199(3) 1.0130(7) 0.027(2) Uani 1 1 d . . . . .
C12 C 0.6394(7) 0.8197(3) 1.0956(7) 0.031(3) Uani 1 1 d . . . . .
C13 C 0.7239(7) 0.8130(3) 1.1323(7) 0.031(3) Uani 1 1 d . U . . .
C14 C 0.7662(7) 0.8094(4) 1.2125(8) 0.042(3) Uani 1 1 d . . . . .
H14 H 0.7407 0.8130 1.2440 0.050 Uiso 1 1 calc R U . . .
C15 C 0.8463(8) 0.8005(4) 1.2474(8) 0.049(3) Uani 1 1 d . . . . .
H15A H 0.8749 0.7987 1.3021 0.059 Uiso 1 1 calc R U . . .
C16 C 0.8833(8) 0.7943(4) 1.2003(8) 0.043(3) Uani 1 1 d . . . . .
H16 H 0.9368 0.7871 1.2233 0.051 Uiso 1 1 calc R U . . .
C17 C 0.8428(7) 0.7984(4) 1.1211(8) 0.039(3) Uani 1 1 d . . . . .
H17 H 0.8690 0.7944 1.0903 0.046 Uiso 1 1 calc R U . . .
C18 C 0.7620(7) 0.8084(4) 1.0846(7) 0.034(3) Uani 1 1 d . . . . .
C19 C 0.5803(9) 0.5933(4) 0.8638(10) 0.064(5) Uani 1 1 d . . . . .
C20 C 0.5670(9) 0.5440(4) 0.8708(9) 0.058(4) Uani 1 1 d . . . . .
C21 C 0.5138(11) 0.5306(5) 0.8967(12) 0.097(7) Uani 1 1 d . . . . .
H21 H 0.4873 0.5526 0.9117 0.117 Uiso 1 1 calc R U . . .
C22 C 0.5001(11) 0.4842(5) 0.9004(12) 0.091(7) Uani 1 1 d . . . . .
H22 H 0.4648 0.4752 0.9193 0.110 Uiso 1 1 calc R U . . .
C23 C 0.5356(8) 0.4511(4) 0.8776(8) 0.049(4) Uani 1 1 d . . . . .
C24 C 0.5172(8) 0.4027(4) 0.8820(8) 0.046(3) Uani 1 1 d . . . . .
C25 C 0.6755(7) 0.5735(4) 0.8153(8) 0.043(3) Uani 1 1 d . . . . .
C26 C 0.6566(7) 0.5241(4) 0.8182(7) 0.037(3) Uani 1 1 d . . . . .
C27 C 0.6924(7) 0.4908(4) 0.7935(8) 0.046(3) Uani 1 1 d . . . . .
H27 H 0.7283 0.4997 0.7751 0.055 Uiso 1 1 calc R U . . .
C28 C 0.6761(8) 0.4452(4) 0.7956(8) 0.045(3) Uani 1 1 d . . . . .
H28 H 0.7012 0.4232 0.7791 0.054 Uiso 1 1 calc R U . . .
C29 C 0.6228(7) 0.4311(4) 0.8221(7) 0.034(3) Uani 1 1 d . . . . .
C30 C 0.6049(7) 0.3824(4) 0.8227(7) 0.037(3) Uani 1 1 d . . . . .
C31 C 0.6041(7) 0.5107(4) 0.8454(7) 0.037(3) Uani 1 1 d . . . . .
C32 C 0.5877(7) 0.4642(4) 0.8487(7) 0.035(3) Uani 1 1 d . . . . .
C33 C 0.6345(8) 0.7267(4) 0.7872(7) 0.037(3) Uani 1 1 d . . . . .
H33 H 0.6033 0.7465 0.7463 0.044 Uiso 1 1 calc R U . . .
C34 C 0.6117(7) 0.6817(4) 0.7839(7) 0.037(3) Uani 1 1 d . . . . .
H34 H 0.5654 0.6714 0.7419 0.044 Uiso 1 1 calc R U . . .
C35 C 0.6571(8) 0.6521(4) 0.8422(8) 0.041(3) Uani 1 1 d . . . . .
C36 C 0.7224(8) 0.6682(4) 0.9037(9) 0.051(4) Uani 1 1 d . . . . .
H36 H 0.7541 0.6488 0.9451 0.061 Uiso 1 1 calc R U . . .
C37 C 0.7410(7) 0.7146(4) 0.9033(8) 0.039(3) Uani 1 1 d . . . . .
H37 H 0.7858 0.7260 0.9460 0.047 Uiso 1 1 calc R U . . .
C38 C 0.5828(7) 0.2493(4) 0.9078(8) 0.042(3) Uani 1 1 d . . . . .
H38 H 0.6231 0.2303 0.9424 0.050 Uiso 1 1 calc R U . . .
C39 C 0.5992(8) 0.2946(4) 0.9069(8) 0.040(3) Uani 1 1 d . . . . .
H39 H 0.6493 0.3066 0.9380 0.048 Uiso 1 1 calc R U . . .
C40 C 0.5383(8) 0.3219(4) 0.8577(7) 0.040(3) Uani 1 1 d . . . . .
C41 C 0.4657(8) 0.3040(4) 0.8114(7) 0.038(3) Uani 1 1 d . . . . .
H41 H 0.4243 0.3230 0.7782 0.046 Uiso 1 1 calc R U . . .
C42 C 0.4550(7) 0.2575(4) 0.8150(7) 0.037(3) Uani 1 1 d . . . . .
H42 H 0.4055 0.2450 0.7831 0.045 Uiso 1 1 calc R U . . .
C43 C 0.8418(7) 0.8377(5) 0.8613(8) 0.047(3) Uani 1 1 d . . . . .
C44 C 0.8170(8) 0.8042(4) 0.8043(8) 0.045(3) Uani 1 1 d . . . . .
C45 C 0.7443(8) 0.8187(4) 0.7419(8) 0.042(3) Uani 1 1 d . . . . .
C46 C 0.7255(7) 0.8629(4) 0.7638(8) 0.038(3) Uani 1 1 d . . . . .
C47 C 0.7861(7) 0.8741(4) 0.8382(8) 0.040(3) Uani 1 1 d . . . . .
C48 C 0.9155(9) 0.8383(5) 0.9378(9) 0.066(4) Uani 1 1 d . . . . .
H48A H 0.9327 0.8071 0.9538 0.099 Uiso 1 1 calc R U . . .
H48B H 0.9051 0.8532 0.9773 0.099 Uiso 1 1 calc R U . . .
H48C H 0.9559 0.8550 0.9313 0.099 Uiso 1 1 calc R U . . .
C49 C 0.8587(9) 0.7613(4) 0.8052(10) 0.067(5) Uani 1 1 d . . . . .
H49A H 0.8873 0.7655 0.7750 0.100 Uiso 1 1 calc R U . . .
H49B H 0.8211 0.7366 0.7826 0.100 Uiso 1 1 calc R U . . .
H49C H 0.8949 0.7536 0.8587 0.100 Uiso 1 1 calc R U . . .
C50 C 0.7011(9) 0.7944(5) 0.6664(8) 0.056(4) Uani 1 1 d . . . . .
H50A H 0.7199 0.8045 0.6298 0.084 Uiso 1 1 calc R U . . .
H50B H 0.6457 0.8011 0.6453 0.084 Uiso 1 1 calc R U . . .
H50C H 0.7093 0.7616 0.6747 0.084 Uiso 1 1 calc R U . . .
C51 C 0.6531(8) 0.8904(4) 0.7183(8) 0.050(4) Uani 1 1 d . . . . .
H51A H 0.6377 0.9057 0.7540 0.075 Uiso 1 1 calc R U . . .
H51B H 0.6114 0.8703 0.6841 0.075 Uiso 1 1 calc R U . . .
H51C H 0.6634 0.9132 0.6872 0.075 Uiso 1 1 calc R U . . .
C52 C 0.7940(9) 0.9177(5) 0.8818(9) 0.061(4) Uani 1 1 d . . . . .
H52A H 0.8266 0.9389 0.8708 0.091 Uiso 1 1 calc R U . . .
H52B H 0.8177 0.9113 0.9374 0.091 Uiso 1 1 calc R U . . .
H52C H 0.7427 0.9311 0.8656 0.091 Uiso 1 1 calc R U . . .
C53 C 0.4963(5) 0.9128(2) 1.1328(5) 0.023(5) Uani 0.574(13) 1 d G U P A 1
C54 C 0.4189(5) 0.8948(2) 1.1000(4) 0.031(6) Uani 0.574(13) 1 d G U P A 1
C55 C 0.4125(5) 0.8666(2) 1.1576(5) 0.031(5) Uani 0.574(13) 1 d G U P A 1
C56 C 0.4859(5) 0.8672(3) 1.2259(4) 0.034(6) Uani 0.574(13) 1 d G U P A 1
C57 C 0.5378(4) 0.8958(3) 1.2106(5) 0.036(6) Uani 0.574(13) 1 d G U P A 1
C58 C 0.5289(8) 0.9446(3) 1.0920(8) 0.068(8) Uani 0.574(13) 1 d G U P A 1
H58A H 0.5799 0.9337 1.1006 0.102 Uiso 0.574(13) 1 calc R U P A 1
H58B H 0.5337 0.9753 1.1131 0.102 Uiso 0.574(13) 1 calc R U P A 1
H58C H 0.4939 0.9450 1.0365 0.102 Uiso 0.574(13) 1 calc R U P A 1
C59 C 0.3546(7) 0.9041(4) 1.0184(6) 0.063(8) Uani 0.574(13) 1 d G U P A 1
H59A H 0.3241 0.9303 1.0196 0.094 Uiso 0.574(13) 1 calc R U P A 1
H59B H 0.3210 0.8774 0.9997 0.094 Uiso 0.574(13) 1 calc R U P A 1
H59C H 0.3777 0.9104 0.9837 0.094 Uiso 0.574(13) 1 calc R U P A 1
C60 C 0.3402(7) 0.8406(4) 1.1479(8) 0.058(7) Uani 0.574(13) 1 d G U P A 1
H60A H 0.3548 0.8097 1.1682 0.087 Uiso 0.574(13) 1 calc R U P A 1
H60B H 0.3033 0.8391 1.0929 0.087 Uiso 0.574(13) 1 calc R U P A 1
H60C H 0.3164 0.8562 1.1763 0.087 Uiso 0.574(13) 1 calc R U P A 1
C61 C 0.5055(8) 0.8419(4) 1.3015(6) 0.062(8) Uani 0.574(13) 1 d G U P A 1
H61A H 0.5585 0.8302 1.3229 0.092 Uiso 0.574(13) 1 calc R U P A 1
H61B H 0.4695 0.8165 1.2914 0.092 Uiso 0.574(13) 1 calc R U P A 1
H61C H 0.5011 0.8627 1.3387 0.092 Uiso 0.574(13) 1 calc R U P A 1
C62 C 0.6221(6) 0.9061(4) 1.2670(7) 0.049(6) Uani 0.574(13) 1 d G U P A 1
H62A H 0.6469 0.9218 1.2395 0.074 Uiso 0.574(13) 1 calc R U P A 1
H62B H 0.6495 0.8777 1.2889 0.074 Uiso 0.574(13) 1 calc R U P A 1
H62C H 0.6238 0.9256 1.3088 0.074 Uiso 0.574(13) 1 calc R U P A 1
C53' C 0.4598(5) 0.9106(2) 1.0975(5) 0.027(7) Uani 0.426(13) 1 d G U P A 2
C54' C 0.4037(5) 0.8836(2) 1.1071(5) 0.036(8) Uani 0.426(13) 1 d G U P A 2
C55' C 0.4375(5) 0.8677(2) 1.1848(5) 0.025(7) Uani 0.426(13) 1 d G U P A 2
C56' C 0.5144(5) 0.8848(3) 1.2233(4) 0.035(9) Uani 0.426(13) 1 d G U P A 2
C57' C 0.5282(5) 0.9113(2) 1.1693(5) 0.030(7) Uani 0.426(13) 1 d G U P A 2
C58' C 0.4486(8) 0.9343(4) 1.0238(7) 0.080(13) Uani 0.426(13) 1 d G U P A 2
H58D H 0.3949 0.9305 0.9843 0.119 Uiso 0.426(13) 1 calc R U P A 2
H58E H 0.4835 0.9210 1.0053 0.119 Uiso 0.426(13) 1 calc R U P A 2
H58F H 0.4601 0.9667 1.0342 0.119 Uiso 0.426(13) 1 calc R U P A 2
C59' C 0.3225(6) 0.8736(4) 1.0454(7) 0.065(11) Uani 0.426(13) 1 d G U P A 2
H59D H 0.2922 0.9018 1.0313 0.098 Uiso 0.426(13) 1 calc R U P A 2
H59E H 0.2980 0.8517 1.0653 0.098 Uiso 0.426(13) 1 calc R U P A 2
H59F H 0.3246 0.8610 0.9996 0.098 Uiso 0.426(13) 1 calc R U P A 2
C60' C 0.3985(7) 0.8378(4) 1.2204(8) 0.055(9) Uani 0.426(13) 1 d G U P A 2
H60D H 0.4374 0.8189 1.2608 0.083 Uiso 0.426(13) 1 calc R U P A 2
H60E H 0.3602 0.8184 1.1803 0.083 Uiso 0.426(13) 1 calc R U P A 2
H60F H 0.3726 0.8569 1.2430 0.083 Uiso 0.426(13) 1 calc R U P A 2
C61' C 0.5716(7) 0.8764(4) 1.3070(6) 0.089(14) Uani 0.426(13) 1 d G U P A 2
H61D H 0.6209 0.8662 1.3098 0.133 Uiso 0.426(13) 1 calc R U P A 2
H61E H 0.5512 0.8529 1.3286 0.133 Uiso 0.426(13) 1 calc R U P A 2
H61F H 0.5796 0.9045 1.3366 0.133 Uiso 0.426(13) 1 calc R U P A 2
C62' C 0.6025(7) 0.9360(4) 1.1855(8) 0.066(11) Uani 0.426(13) 1 d G U P A 2
H62D H 0.5995 0.9673 1.2008 0.099 Uiso 0.426(13) 1 calc R U P A 2
H62E H 0.6100 0.9360 1.1387 0.099 Uiso 0.426(13) 1 calc R U P A 2
H62F H 0.6462 0.9205 1.2273 0.099 Uiso 0.426(13) 1 calc R U P A 2
C63 C 0.1489(12) 0.7653(6) 0.9227(9) 0.092(6) Uani 1 1 d D U . . .
C64 C 0.9688(9) 0.6609(5) -0.0128(10) 0.055(4) Uani 1 1 d . . . . .
C65 C 0.3400(12) 0.5926(6) 0.8985(10) 0.088(6) Uani 1 1 d . . . . .
H65 H 0.3678 0.6083 0.8762 0.105 Uiso 1 1 calc R U . . .
C66 C 0.3039(10) 0.6164(5) 0.9346(10) 0.077(5) Uani 1 1 d . . . . .
H66 H 0.3084 0.6485 0.9388 0.092 Uiso 1 1 calc R U . . .
C67 C 0.2606(8) 0.5930(5) 0.9649(7) 0.048(3) Uani 1 1 d . . . . .
C68 C 0.2160(8) 0.6168(5) 0.9971(8) 0.059(4) Uani 1 1 d . . . . .
H68 H 0.2188 0.6490 1.0007 0.071 Uiso 1 1 calc R U . . .
C69 C 0.1716(8) 0.5949(6) 1.0216(8) 0.062(4) Uani 1 1 d . . . . .
H69 H 0.1424 0.6119 1.0409 0.075 Uiso 1 1 calc R U . . .
C70 C 0.1661(8) 0.5456(5) 1.0200(8) 0.053(4) Uani 1 1 d . . . . .
C71 C 0.1199(9) 0.5219(6) 1.0438(10) 0.071(5) Uani 1 1 d . . . . .
H71 H 0.0908 0.5381 1.0641 0.085 Uiso 1 1 calc R U . . .
C72 C 0.1146(9) 0.4740(6) 1.0389(10) 0.070(5) Uani 1 1 d . . . . .
H72 H 0.0813 0.4585 1.0548 0.084 Uiso 1 1 calc R U . . .
C73 C 0.1580(8) 0.4494(6) 1.0107(8) 0.059(4) Uani 1 1 d . . . . .
H73 H 0.1550 0.4172 1.0090 0.071 Uiso 1 1 calc R U . . .
C74 C 0.2050(8) 0.4713(5) 0.9855(8) 0.057(4) Uani 1 1 d . . . . .
C75 C 0.2498(10) 0.4487(5) 0.9537(10) 0.073(5) Uani 1 1 d . . . . .
H75 H 0.2498 0.4164 0.9530 0.088 Uiso 1 1 calc R U . . .
C76 C 0.2918(11) 0.4707(6) 0.9247(11) 0.084(6) Uani 1 1 d . . . . .
H76 H 0.3189 0.4540 0.9027 0.101 Uiso 1 1 calc R U . . .
C77 C 0.2960(11) 0.5210(6) 0.9273(10) 0.082(5) Uani 1 1 d . . . . .
C78 C 0.3351(12) 0.5437(5) 0.8953(11) 0.088(6) Uani 1 1 d . . . . .
H78 H 0.3597 0.5273 0.8704 0.106 Uiso 1 1 calc R U . . .
C79 C 0.2558(9) 0.5450(5) 0.9627(8) 0.061(4) Uani 1 1 d . . . . .
C80 C 0.2103(8) 0.5208(5) 0.9895(7) 0.051(4) Uani 1 1 d . . . . .
C81 C 0.2682(14) 0.4290(7) 0.7114(12) 0.105(7) Uani 1 1 d . . . . .
H81 H 0.2336 0.4117 0.7232 0.125 Uiso 1 1 calc R U . . .
C82 C 0.3195(13) 0.4062(6) 0.6910(10) 0.088(6) Uani 1 1 d . . . . .
H82 H 0.3187 0.3740 0.6876 0.106 Uiso 1 1 calc R U . . .
C83 C 0.3730(11) 0.4320(5) 0.6755(9) 0.073(5) Uani 1 1 d . . . . .
C84 C 0.4252(12) 0.4108(5) 0.6531(10) 0.081(6) Uani 1 1 d . . . . .
H84 H 0.4258 0.3786 0.6492 0.097 Uiso 1 1 calc R U . . .
C85 C 0.4737(12) 0.4359(7) 0.6372(10) 0.092(6) Uani 1 1 d . . . . .
H85 H 0.5083 0.4206 0.6227 0.110 Uiso 1 1 calc R U . . .
C86 C 0.4769(10) 0.4861(6) 0.6408(10) 0.075(5) Uani 1 1 d . . . . .
C87 C 0.5226(11) 0.5135(8) 0.6187(12) 0.099(7) Uani 1 1 d . . . . .
H87 H 0.5571 0.4998 0.6024 0.119 Uiso 1 1 calc R U . . .
C88 C 0.5183(10) 0.5603(7) 0.6203(11) 0.084(5) Uani 1 1 d . . . . .
H88 H 0.5495 0.5784 0.6049 0.101 Uiso 1 1 calc R U . . .
C89 C 0.4695(10) 0.5805(5) 0.6438(10) 0.073(5) Uani 1 1 d . . . . .
H89 H 0.4678 0.6127 0.6452 0.088 Uiso 1 1 calc R U . . .
C90 C 0.4227(8) 0.5558(5) 0.6657(8) 0.058(4) Uani 1 1 d . . . . .
C91 C 0.3690(10) 0.5772(5) 0.6880(9) 0.065(4) Uani 1 1 d . . . . .
H91 H 0.3679 0.6093 0.6911 0.078 Uiso 1 1 calc R U . . .
C92 C 0.3185(11) 0.5511(5) 0.7051(10) 0.077(5) Uani 1 1 d . . . . .
H92 H 0.2832 0.5658 0.7192 0.093 Uiso 1 1 calc R U . . .
C93 C 0.3194(9) 0.5026(5) 0.7017(9) 0.065(4) Uani 1 1 d . . . . .
C94 C 0.2659(12) 0.4760(6) 0.7150(11) 0.093(6) Uani 1 1 d . . . . .
H94 H 0.2283 0.4902 0.7265 0.111 Uiso 1 1 calc R U . . .
C95 C 0.3728(9) 0.4806(5) 0.6815(9) 0.060(4) Uani 1 1 d . . . . .
C96 C 0.4239(8) 0.5067(5) 0.6641(8) 0.056(4) Uani 1 1 d . . . . .
C97 C 0.5745(13) 0.0497(6) 0.2597(15) 0.095(6) Uani 1 1 d . . . . .
H97 H 0.6254 0.0616 0.2864 0.115 Uiso 1 1 calc R U . . .
C98 C 0.5471(10) 0.0200(6) 0.2982(11) 0.079(5) Uani 1 1 d . . . . .
H98 H 0.5791 0.0120 0.3506 0.095 Uiso 1 1 calc R U . . .
C99 C 0.4752(8) 0.0029(4) 0.2603(8) 0.045(3) Uani 1 1 d . . . . .
C100 C 0.4430(9) -0.0273(5) 0.2974(9) 0.060(4) Uani 1 1 d . . . . .
H100 H 0.4738 -0.0356 0.3499 0.072 Uiso 1 1 calc R U . . .
C101 C 0.3700(8) -0.0441(5) 0.2590(10) 0.057(4) Uani 1 1 d . . . . .
H101 H 0.3512 -0.0635 0.2858 0.068 Uiso 1 1 calc R U . . .
C102 C 0.3207(9) -0.0337(5) 0.1801(9) 0.055(4) Uani 1 1 d . . . . .
C103 C 0.2474(11) -0.0481(6) 0.1396(12) 0.082(6) Uani 1 1 d . . . . .
H103 H 0.2259 -0.0676 0.1639 0.098 Uiso 1 1 calc R U . . .
C104 C 0.2020(14) -0.0354(9) 0.0630(14) 0.108(8) Uani 1 1 d . . . . .
H104 H 0.1509 -0.0469 0.0364 0.129 Uiso 1 1 calc R U . . .
C105 C 0.2296(16) -0.0058(11) 0.0233(12) 0.156(16) Uani 1 1 d . . . . .
H105 H 0.1982 0.0032 -0.0287 0.187 Uiso 1 1 calc R U . . .
C106 C 0.3041(11) 0.0089(6) 0.0644(9) 0.075(5) Uani 1 1 d . . . . .
C107 C 0.3333(17) 0.0428(9) 0.0239(13) 0.119(10) Uani 1 1 d . . . . .
H107 H 0.3013 0.0518 -0.0280 0.142 Uiso 1 1 calc R U . . .
C108 C 0.4044(17) 0.0595(6) 0.0628(14) 0.102(8) Uani 1 1 d . . . . .
H108 H 0.4228 0.0808 0.0381 0.122 Uiso 1 1 calc R U . . .
C109 C 0.4540(12) 0.0464(5) 0.1411(11) 0.069(5) Uani 1 1 d . . . . .
C110 C 0.5299(14) 0.0617(5) 0.1856(13) 0.082(6) Uani 1 1 d . . . . .
H110 H 0.5512 0.0818 0.1619 0.099 Uiso 1 1 calc R U . . .
C111 C 0.3514(9) -0.0018(5) 0.1400(8) 0.061(4) Uani 1 1 d . . . . .
C112 C 0.4261(9) 0.0148(4) 0.1812(9) 0.054(4) Uani 1 1 d . . . . .
C113 C 0.5880(10) 0.6781(8) 0.0096(12) 0.120(8) Uani 1 1 d D . . . .
H11A H 0.5790 0.6483 0.0278 0.144 Uiso 1 1 calc R U . . .
H11B H 0.5988 0.6721 -0.0348 0.144 Uiso 1 1 calc R U . . .
Cl1 Cl 0.5014(4) 0.70905(17) -0.0249(4) 0.1158(19) Uani 1 1 d . . . . .
Cl2 Cl 0.6695(4) 0.7009(2) 0.0819(5) 0.168(3) Uani 1 1 d D . . . .
C114 C 0.5969(12) 0.6787(7) 0.5941(14) 0.126(9) Uani 1 1 d D . . . .
H11C H 0.6186 0.7076 0.5877 0.190 Uiso 1 1 calc R U . . .
H11D H 0.5796 0.6608 0.5466 0.190 Uiso 1 1 calc R U . . .
H11E H 0.6366 0.6619 0.6375 0.190 Uiso 1 1 calc R U . . .
O15 O 0.5302(8) 0.6879(4) 0.6100(8) 0.102(4) Uani 1 1 d D . . . .
H15 H 0.509(11) 0.718(3) 0.606(11) 0.154 Uiso 1 1 d D U . . .

loop_
_atom_site_aniso_label
_atom_site_aniso_U_11
_atom_site_aniso_U_22
_atom_site_aniso_U_33
_atom_site_aniso_U_23
_atom_site_aniso_U_13
_atom_site_aniso_U_12
Ir1 0.0480(3) 0.0209(2) 0.0593(3) 0.0003(2) 0.0429(3) 0.0010(2)
Ir2 0.0417(3) 0.0194(2) 0.0414(3) -0.0004(2) 0.0305(2) 0.00095(19)
N1 0.048(6) 0.023(5) 0.059(7) -0.006(5) 0.041(6) -0.002(5)
N2 0.045(6) 0.034(6) 0.029(5) -0.007(4) 0.025(5) 0.006(5)
N3 0.050(6) 0.018(5) 0.079(8) 0.001(5) 0.050(6) -0.001(4)
N4 0.050(6) 0.018(5) 0.058(7) 0.007(4) 0.039(6) 0.005(4)
O1 0.036(4) 0.031(4) 0.057(5) 0.001(4) 0.037(4) 0.002(3)
O2 0.043(5) 0.024(4) 0.044(5) 0.006(3) 0.031(4) 0.005(3)
O3 0.044(5) 0.021(4) 0.044(5) 0.003(3) 0.032(4) 0.004(3)
O4 0.047(5) 0.026(4) 0.038(5) 0.001(3) 0.025(4) 0.002(3)
O5 0.162(12) 0.025(6) 0.262(17) 0.001(8) 0.190(13) -0.008(6)
O6 0.072(6) 0.028(5) 0.099(7) 0.004(5) 0.070(6) 0.001(4)
O7 0.096(8) 0.026(5) 0.117(9) 0.002(5) 0.088(7) -0.003(5)
O8 0.078(7) 0.022(5) 0.083(7) -0.001(4) 0.068(6) -0.002(4)
O9 0.056(6) 0.049(6) 0.100(8) 0.020(6) 0.033(6) -0.001(5)
O10 0.161(17) 0.22(2) 0.172(17) 0.114(16) 0.007(14) 0.114(16)
O11 0.245(19) 0.037(8) 0.233(18) 0.019(10) 0.142(16) 0.003(9)
O12 0.063(6) 0.060(7) 0.049(6) 0.008(5) 0.026(5) 0.015(5)
O13 0.046(6) 0.065(6) 0.052(6) 0.012(5) 0.026(5) 0.010(4)
O14 0.052(6) 0.063(6) 0.059(6) 0.010(5) 0.035(5) 0.006(5)
S1 0.073(3) 0.109(4) 0.119(4) 0.062(4) 0.044(3) 0.023(3)
S2 0.052(2) 0.054(2) 0.051(2) 0.0100(17) 0.0340(19) 0.0109(16)
F1 0.277(17) 0.084(9) 0.092(8) 0.012(7) 0.099(10) -0.034(9)
F2 0.47(3) 0.160(17) 0.199(17) 0.045(14) 0.18(2) -0.031(18)
F3 0.078(8) 0.44(2) 0.100(9) 0.095(13) 0.048(8) -0.029(12)
F4 0.075(6) 0.080(7) 0.071(6) -0.017(5) 0.044(5) 0.010(5)
F5 0.075(6) 0.104(7) 0.079(6) -0.007(5) 0.059(5) 0.007(5)
F6 0.072(6) 0.063(6) 0.110(7) 0.001(5) 0.055(6) 0.013(5)
C1 0.044(7) 0.011(5) 0.057(8) 0.000(5) 0.033(7) 0.001(5)
C2 0.044(7) 0.010(5) 0.049(8) 0.003(5) 0.029(6) 0.001(4)
C3 0.046(7) 0.017(6) 0.046(7) -0.002(5) 0.037(6) 0.003(5)
C4 0.036(7) 0.020(6) 0.038(7) 0.002(5) 0.019(6) 0.001(5)
C5 0.048(8) 0.020(6) 0.055(8) 0.001(5) 0.037(7) -0.001(5)
C6 0.046(8) 0.029(6) 0.048(8) 0.002(5) 0.028(7) 0.005(5)
C7 0.041(7) 0.029(7) 0.061(9) 0.000(6) 0.030(7) 0.005(5)
C8 0.041(7) 0.033(7) 0.032(7) 0.000(5) 0.023(6) 0.002(5)
C9 0.037(7) 0.014(5) 0.055(8) -0.002(5) 0.030(6) 0.003(4)
C10 0.045(7) 0.015(5) 0.046(7) 0.000(5) 0.032(6) 0.002(5)
C11 0.035(6) 0.010(5) 0.047(7) -0.005(5) 0.028(6) -0.004(4)
C12 0.045(7) 0.015(6) 0.042(7) 0.001(5) 0.029(6) -0.002(5)
C13 0.043(7) 0.005(5) 0.050(7) 0.001(5) 0.024(6) -0.003(4)
C14 0.043(8) 0.033(7) 0.056(9) 0.000(6) 0.029(7) -0.004(6)
C15 0.058(9) 0.039(8) 0.057(9) 0.004(6) 0.031(8) -0.007(6)
C16 0.045(8) 0.027(7) 0.053(9) 0.008(6) 0.019(7) 0.006(5)
C17 0.030(7) 0.020(6) 0.065(9) -0.010(6) 0.021(7) -0.001(5)
C18 0.042(7) 0.017(6) 0.051(8) 0.001(5) 0.028(6) -0.008(5)
C19 0.091(11) 0.021(7) 0.128(14) 0.002(8) 0.092(11) 0.003(7)
C20 0.091(11) 0.022(7) 0.103(12) -0.001(7) 0.080(10) -0.003(7)
C21 0.148(17) 0.032(9) 0.20(2) -0.009(10) 0.152(17) 0.001(9)
C22 0.124(15) 0.037(9) 0.19(2) -0.001(10) 0.137(16) 0.005(9)
C23 0.065(9) 0.028(7) 0.079(10) -0.004(6) 0.053(8) -0.005(6)
C24 0.062(9) 0.024(7) 0.063(9) 0.003(6) 0.040(8) 0.000(6)
C25 0.046(8) 0.030(7) 0.057(8) 0.010(6) 0.028(7) 0.003(6)
C26 0.051(8) 0.022(6) 0.055(8) 0.006(5) 0.039(7) 0.006(5)
C27 0.056(8) 0.029(7) 0.074(9) 0.002(6) 0.049(8) -0.002(6)
C28 0.066(9) 0.021(6) 0.074(9) 0.002(6) 0.055(8) 0.007(6)
C29 0.050(8) 0.020(6) 0.045(7) 0.006(5) 0.032(7) 0.006(5)
C30 0.044(7) 0.027(6) 0.052(8) 0.011(6) 0.032(7) 0.010(5)
C31 0.045(7) 0.022(6) 0.060(8) 0.011(6) 0.036(7) 0.003(5)
C32 0.044(7) 0.026(6) 0.049(7) 0.003(5) 0.033(7) 0.000(5)
C33 0.061(9) 0.020(6) 0.051(8) 0.012(5) 0.044(7) 0.009(5)
C34 0.039(7) 0.028(7) 0.052(8) -0.008(6) 0.030(6) -0.007(5)
C35 0.051(8) 0.021(6) 0.071(9) 0.007(6) 0.046(8) 0.005(5)
C36 0.045(8) 0.028(7) 0.085(11) 0.015(7) 0.034(8) 0.011(6)
C37 0.032(7) 0.023(6) 0.062(9) 0.004(6) 0.021(7) 0.006(5)
C38 0.041(8) 0.034(7) 0.058(8) 0.013(6) 0.030(7) 0.008(6)
C39 0.054(8) 0.019(6) 0.063(9) -0.004(6) 0.039(7) -0.010(5)
C40 0.054(8) 0.030(7) 0.053(8) 0.013(6) 0.039(7) 0.003(6)
C41 0.056(8) 0.022(6) 0.047(8) 0.006(5) 0.032(7) 0.004(6)
C42 0.042(7) 0.033(7) 0.041(7) 0.001(6) 0.023(6) 0.005(5)
C43 0.034(7) 0.051(8) 0.067(9) 0.009(7) 0.034(7) 0.001(6)
C44 0.064(9) 0.032(7) 0.071(9) 0.000(6) 0.059(8) 0.004(6)
C45 0.057(9) 0.036(7) 0.062(9) 0.010(6) 0.052(8) 0.001(6)
C46 0.048(8) 0.019(6) 0.067(9) 0.004(6) 0.046(7) -0.006(5)
C47 0.051(8) 0.021(6) 0.070(9) -0.010(6) 0.048(8) -0.009(5)
C48 0.061(10) 0.060(10) 0.088(12) 0.005(9) 0.043(10) -0.009(8)
C49 0.092(12) 0.041(8) 0.118(13) 0.009(8) 0.092(11) 0.008(7)
C50 0.090(11) 0.052(9) 0.063(9) -0.007(7) 0.067(9) -0.009(7)
C51 0.078(10) 0.027(7) 0.074(10) 0.011(6) 0.060(9) 0.002(6)
C52 0.068(10) 0.044(8) 0.088(11) -0.021(8) 0.051(9) -0.023(7)
C53 0.025(9) 0.016(8) 0.032(9) -0.007(7) 0.016(8) 0.010(6)
C54 0.038(12) 0.027(11) 0.030(11) -0.002(9) 0.017(10) 0.011(9)
C55 0.043(11) 0.021(10) 0.044(12) -0.010(9) 0.032(10) 0.002(8)
C56 0.046(12) 0.040(12) 0.036(11) -0.005(9) 0.035(10) 0.006(10)
C57 0.045(12) 0.041(13) 0.030(11) -0.001(9) 0.024(10) 0.003(10)
C58 0.12(2) 0.016(11) 0.12(2) 0.010(12) 0.096(19) 0.003(12)
C59 0.10(2) 0.050(15) 0.051(15) 0.000(12) 0.042(15) 0.029(13)
C60 0.060(15) 0.051(15) 0.088(18) 0.009(13) 0.057(15) 0.008(12)
C61 0.082(18) 0.074(17) 0.050(14) 0.014(12) 0.048(14) 0.035(14)
C62 0.047(14) 0.048(14) 0.041(13) -0.014(11) 0.011(11) -0.002(11)
C53' 0.034(14) 0.024(12) 0.029(13) 0.001(10) 0.020(12) 0.011(10)
C54' 0.047(15) 0.037(15) 0.035(15) -0.014(12) 0.028(13) -0.004(12)
C55' 0.032(14) 0.016(12) 0.019(13) -0.010(10) 0.005(11) -0.006(10)
C56' 0.041(15) 0.033(15) 0.042(15) -0.002(11) 0.030(12) -0.008(12)
C57' 0.035(14) 0.023(12) 0.044(16) 0.000(11) 0.028(13) -0.003(10)
C58' 0.09(3) 0.06(2) 0.11(3) -0.003(19) 0.06(2) 0.038(19)
C59' 0.07(2) 0.06(2) 0.06(2) -0.025(17) 0.030(18) 0.004(17)
C60' 0.063(16) 0.048(16) 0.082(17) 0.003(13) 0.056(14) -0.010(12)
C61' 0.08(2) 0.08(3) 0.10(3) -0.03(2) 0.03(2) 0.02(2)
C62' 0.06(2) 0.047(19) 0.11(3) -0.030(18) 0.06(2) -0.016(15)
C63 0.193(17) 0.047(9) 0.026(8) 0.003(7) 0.040(10) 0.014(10)
C64 0.060(10) 0.047(9) 0.074(11) 0.002(8) 0.045(9) 0.001(7)
C65 0.141(17) 0.053(11) 0.101(14) 0.010(10) 0.082(14) 0.001(11)
C66 0.101(14) 0.043(10) 0.095(13) -0.001(9) 0.052(12) 0.019(9)
C67 0.054(9) 0.048(9) 0.042(8) 0.012(6) 0.022(7) 0.005(7)
C68 0.048(9) 0.056(10) 0.063(10) 0.004(8) 0.015(8) 0.009(7)
C69 0.044(9) 0.088(13) 0.044(9) -0.014(8) 0.010(7) 0.013(8)
C70 0.044(8) 0.059(10) 0.046(8) -0.002(7) 0.011(7) 0.014(7)
C71 0.061(10) 0.074(12) 0.086(12) -0.028(10) 0.042(10) -0.009(8)
C72 0.066(11) 0.067(11) 0.093(13) -0.020(9) 0.049(10) -0.006(8)
C73 0.057(9) 0.076(11) 0.044(8) 0.023(8) 0.023(8) 0.016(8)
C74 0.058(9) 0.061(10) 0.055(9) 0.002(8) 0.029(8) 0.019(7)
C75 0.099(13) 0.050(10) 0.093(13) 0.018(9) 0.064(11) 0.021(9)
C76 0.125(16) 0.050(10) 0.121(15) -0.012(10) 0.094(14) -0.006(10)
C77 0.109(15) 0.081(13) 0.086(13) 0.001(10) 0.071(12) 0.009(10)
C78 0.155(18) 0.038(9) 0.128(16) 0.004(9) 0.113(15) 0.013(10)
C79 0.068(10) 0.053(10) 0.053(9) 0.008(7) 0.021(8) 0.012(8)
C80 0.051(9) 0.061(10) 0.033(7) 0.014(7) 0.012(7) 0.006(7)
C81 0.14(2) 0.066(14) 0.108(16) 0.035(12) 0.062(16) -0.017(13)
C82 0.122(17) 0.040(10) 0.068(12) 0.011(9) 0.012(12) -0.001(10)
C83 0.094(13) 0.037(9) 0.060(10) 0.010(8) 0.008(10) 0.002(9)
C84 0.115(16) 0.020(8) 0.066(11) -0.009(7) 0.004(11) 0.010(9)
C85 0.089(15) 0.073(14) 0.081(13) -0.005(11) 0.009(11) 0.038(11)
C86 0.062(11) 0.063(11) 0.078(12) 0.008(9) 0.012(10) 0.005(9)
C87 0.065(13) 0.117(19) 0.115(17) 0.012(14) 0.040(12) 0.038(12)
C88 0.065(12) 0.084(14) 0.088(14) 0.010(11) 0.021(11) -0.001(10)
C89 0.078(12) 0.041(9) 0.096(13) 0.007(9) 0.035(11) -0.003(8)
C90 0.049(9) 0.053(9) 0.054(9) 0.008(7) 0.007(8) 0.001(7)
C91 0.095(13) 0.026(8) 0.069(11) -0.003(7) 0.033(10) 0.001(8)
C92 0.117(15) 0.037(9) 0.094(13) -0.004(8) 0.062(12) -0.004(9)
C93 0.069(11) 0.054(10) 0.068(10) 0.001(8) 0.029(9) -0.014(8)
C94 0.138(18) 0.054(11) 0.106(15) 0.014(10) 0.072(14) -0.013(11)
C95 0.082(11) 0.032(8) 0.062(10) 0.010(7) 0.028(9) 0.010(7)
C96 0.047(9) 0.042(8) 0.045(8) 0.002(7) -0.008(7) 0.010(7)
C97 0.106(16) 0.053(12) 0.15(2) -0.020(13) 0.083(17) -0.009(11)
C98 0.072(12) 0.067(12) 0.106(14) -0.043(10) 0.048(11) -0.014(9)
C99 0.051(8) 0.034(7) 0.057(9) -0.006(6) 0.031(8) 0.015(6)
C100 0.077(11) 0.056(10) 0.059(9) -0.001(8) 0.041(9) 0.010(8)
C101 0.047(9) 0.041(8) 0.093(12) -0.034(8) 0.040(9) -0.004(6)
C102 0.064(11) 0.052(9) 0.061(10) -0.006(8) 0.038(9) 0.024(8)
C103 0.066(12) 0.090(14) 0.085(14) -0.043(11) 0.029(11) 0.010(10)
C104 0.094(17) 0.14(2) 0.080(17) -0.048(15) 0.029(15) 0.034(15)
C105 0.13(2) 0.24(4) 0.047(13) -0.056(17) -0.006(14) 0.13(2)
C106 0.079(13) 0.099(14) 0.037(9) -0.012(9) 0.019(10) 0.052(11)
C107 0.15(2) 0.14(2) 0.064(14) 0.013(14) 0.052(17) 0.09(2)
C108 0.20(3) 0.055(12) 0.12(2) 0.035(12) 0.13(2) 0.063(15)
C109 0.111(15) 0.046(10) 0.084(13) 0.013(9) 0.074(12) 0.027(10)
C110 0.14(2) 0.023(8) 0.110(16) 0.010(9) 0.077(16) 0.012(10)
C111 0.069(11) 0.066(10) 0.049(9) -0.014(8) 0.028(9) 0.040(9)
C112 0.072(11) 0.037(8) 0.069(10) 0.002(7) 0.045(9) 0.031(7)
C113 0.093(16) 0.116(19) 0.16(2) -0.028(16) 0.066(16) -0.007(13)
Cl1 0.148(5) 0.061(3) 0.144(5) -0.011(3) 0.071(4) -0.003(3)
Cl2 0.120(5) 0.079(4) 0.205(8) 0.014(4) -0.013(5) -0.021(4)
C114 0.14(2) 0.13(2) 0.15(2) -0.006(16) 0.105(19) -0.058(16)
O15 0.109(11) 0.087(10) 0.115(11) 0.016(9) 0.054(9) -0.006(8)

loop_
_atom_type_symbol
_atom_type_description
_atom_type_scat_dispersion_real
_atom_type_scat_dispersion_imag
_atom_type_scat_source
C C 0.0033 0.0016 'International Tables Vol C Tables 4.2.6.8 and 6.1.1.4'
H H 0.0000 0.0000 'International Tables Vol C Tables 4.2.6.8 and 6.1.1.4'
N N 0.0061 0.0033 'International Tables Vol C Tables 4.2.6.8 and 6.1.1.4'
O O 0.0106 0.0060 'International Tables Vol C Tables 4.2.6.8 and 6.1.1.4'
F F 0.0171 0.0103 'International Tables Vol C Tables 4.2.6.8 and 6.1.1.4'
S S 0.1246 0.1234 'International Tables Vol C Tables 4.2.6.8 and 6.1.1.4'
Ir Ir -1.4442 7.9887 'International Tables Vol C Tables 4.2.6.8 and 6.1.1.4'
Cl Cl 0.1484 0.1585 'International Tables Vol C Tables 4.2.6.8 and 6.1.1.4'

loop_
_geom_angle_atom_site_label_1
_geom_angle_atom_site_label_2
_geom_angle_atom_site_label_3
_geom_angle
_geom_angle_site_symmetry_1
_geom_angle_site_symmetry_3
O2 Ir1 O1 85.0(3) . .
O2 Ir1 N1 81.7(3) . .
O1 Ir1 N1 83.3(3) . .
O2 Ir1 C47 112.7(4) . .
O1 Ir1 C47 104.1(4) . .
N1 Ir1 C47 164.0(4) . .
O2 Ir1 C46 95.4(4) . .
O1 Ir1 C46 139.1(4) . .
N1 Ir1 C46 137.3(4) . .
C47 Ir1 C46 38.6(5) . .
O2 Ir1 C43 151.4(4) . .
O1 Ir1 C43 97.0(4) . .
N1 Ir1 C43 126.9(4) . .
C47 Ir1 C43 39.0(5) . .
C46 Ir1 C43 64.6(5) . .
O2 Ir1 C45 114.2(4) . .
O1 Ir1 C45 160.2(4) . .
N1 Ir1 C45 103.3(4) . .
C47 Ir1 C45 65.2(5) . .
C46 Ir1 C45 39.5(4) . .
C43 Ir1 C45 64.0(5) . .
O2 Ir1 C44 152.7(5) . .
O1 Ir1 C44 122.3(4) . .
N1 Ir1 C44 99.3(4) . .
C47 Ir1 C44 64.8(4) . .
C46 Ir1 C44 65.3(4) . .
C43 Ir1 C44 37.5(5) . .
C45 Ir1 C44 38.8(5) . .
O4 Ir2 O3 84.1(3) . .
O4 Ir2 C53 107.5(3) . .
O3 Ir2 C53 107.9(3) . .
O4 Ir2 C54 145.5(3) . .
O3 Ir2 C54 95.6(3) . .
C53 Ir2 C54 39.90(13) . .
O4 Ir2 N2 84.3(3) . 3_667
O3 Ir2 N2 82.2(3) . 3_667
C53 Ir2 N2 164.9(3) . 3_667
C54 Ir2 N2 129.9(4) . 3_667
O4 Ir2 C54' 158.7(3) . .
O3 Ir2 C54' 98.2(3) . .
N2 Ir2 C54' 117.0(3) 3_667 .
O4 Ir2 C55' 142.6(3) . .
O3 Ir2 C55' 133.2(3) . .
N2 Ir2 C55' 100.4(3) 3_667 .
C54' Ir2 C55' 38.89(13) . .
O4 Ir2 C57 95.1(3) . .
O3 Ir2 C57 145.6(3) . .
C53 Ir2 C57 39.64(13) . .
C54 Ir2 C57 66.22(19) . .
N2 Ir2 C57 132.0(3) 3_667 .
O4 Ir2 C53' 120.2(3) . .
O3 Ir2 C53' 93.4(3) . .
N2 Ir2 C53' 154.6(4) 3_667 .
C54' Ir2 C53' 38.71(12) . .
C55' Ir2 C53' 64.77(18) . .
O4 Ir2 C56' 106.6(3) . .
O3 Ir2 C56' 157.7(3) . .
N2 Ir2 C56' 117.7(3) 3_667 .
C54' Ir2 C56' 64.71(18) . .
C55' Ir2 C56' 38.57(13) . .
C53' Ir2 C56' 64.31(18) . .
O4 Ir2 C55 156.7(3) . .
O3 Ir2 C55 119.1(3) . .
C53 Ir2 C55 66.00(19) . .
C54 Ir2 C55 39.14(13) . .
N2 Ir2 C55 99.4(3) 3_667 .
C57 Ir2 C55 65.25(19) . .
O4 Ir2 C57' 96.3(3) . .
O3 Ir2 C57' 122.7(3) . .
N2 Ir2 C57' 155.0(3) 3_667 .
C54' Ir2 C57' 64.52(18) . .
C55' Ir2 C57' 64.42(19) . .
C53' Ir2 C57' 38.30(12) . .
C56' Ir2 C57' 38.22(13) . .
C37 N1 C33 117.1(10) . .
C37 N1 Ir1 122.1(9) . .
C33 N1 Ir1 120.7(8) . .
C42 N2 C38 116.2(10) . .
C42 N2 Ir2 125.1(8) . 3_667
C38 N2 Ir2 118.7(8) . 3_667
C19 N3 C25 126.1(10) . .
C19 N3 C35 117.9(9) . .
C25 N3 C35 115.9(9) . .
C30 N4 C24 123.8(9) . .
C30 N4 C40 117.8(9) . .
C24 N4 C40 118.4(9) . .
C1 O1 Ir1 130.1(8) . .
C3 O2 Ir1 130.9(7) . .
C10 O3 Ir2 128.6(7) . .
C12 O4 Ir2 130.1(8) . .
O9 S1 O10 126.3(10) . .
O9 S1 O11 108.3(8) . .
O10 S1 O11 103.2(9) . .
O9 S1 C63 109.0(8) . .
O10 S1 C63 110.5(12) . .
O11 S1 C63 94.7(10) . .
O13 S2 O12 112.7(6) . .
O13 S2 O14 116.7(5) . .
O12 S2 O14 115.8(6) . .
O13 S2 C64 105.1(7) . .
O12 S2 C64 102.1(6) . .
O14 S2 C64 101.8(6) . .
O1 C1 C2 126.7(11) . .
O1 C1 C18 112.9(10) . .
C2 C1 C18 120.4(10) . .
C1 C2 C3 121.8(10) . .
C1 C2 C11 119.2(11) . .
C3 C2 C11 118.9(10) . .
O2 C3 C2 124.9(10) . .
O2 C3 C4 115.5(10) . .
C2 C3 C4 119.7(9) . .
C9 C4 C5 119.3(11) . .
C9 C4 C3 121.7(11) . .
C5 C4 C3 118.9(10) . .
C6 C5 C4 120.0(10) . .
C5 C6 C7 119.7(12) . .
C8 C7 C6 119.9(12) . .
C7 C8 C9 121.1(11) . .
C4 C9 C8 119.9(11) . .
C4 C9 C10 119.4(10) . .
C8 C9 C10 120.7(10) . .
O3 C10 C11 126.4(11) . .
O3 C10 C9 112.9(10) . .
C11 C10 C9 120.7(9) . .
C10 C11 C12 121.4(9) . .
C10 C11 C2 119.3(10) . .
C12 C11 C2 119.3(10) . .
O4 C12 C11 125.3(10) . .
O4 C12 C13 113.6(10) . .
C11 C12 C13 121.1(10) . .
C14 C13 C18 120.0(11) . .
C14 C13 C12 120.8(10) . .
C18 C13 C12 119.2(11) . .
C13 C14 C15 120.9(12) . .
C16 C15 C14 119.1(13) . .
C17 C16 C15 120.8(12) . .
C16 C17 C18 120.9(12) . .
C13 C18 C17 118.1(11) . .
C13 C18 C1 120.5(10) . .
C17 C18 C1 121.3(10) . .
O5 C19 N3 121.8(11) . .
O5 C19 C20 121.6(11) . .
N3 C19 C20 116.5(10) . .
C21 C20 C31 120.0(11) . .
C21 C20 C19 119.6(11) . .
C31 C20 C19 120.2(10) . .
C20 C21 C22 118.8(13) . .
C23 C22 C21 122.7(13) . .
C22 C23 C32 119.0(12) . .
C22 C23 C24 119.6(12) . .
C32 C23 C24 121.4(11) . .
O7 C24 N4 119.1(11) . .
O7 C24 C23 124.7(11) . .
N4 C24 C23 116.3(10) . .
O6 C25 N3 120.6(11) . .
O6 C25 C26 124.1(11) . .
N3 C25 C26 115.3(10) . .
C31 C26 C27 119.2(10) . .
C31 C26 C25 121.2(10) . .
C27 C26 C25 119.6(10) . .
C28 C27 C26 120.8(11) . .
C27 C28 C29 120.8(10) . .
C28 C29 C32 118.9(10) . .
C28 C29 C30 120.2(10) . .
C32 C29 C30 120.9(10) . .
O8 C30 N4 119.5(10) . .
O8 C30 C29 123.1(10) . .
N4 C30 C29 117.3(9) . .
C26 C31 C32 120.5(10) . .
C26 C31 C20 120.0(10) . .
C32 C31 C20 119.4(10) . .
C23 C32 C31 119.9(10) . .
C23 C32 C29 120.3(10) . .
C31 C32 C29 119.8(10) . .
N1 C33 C34 122.6(11) . .
C35 C34 C33 119.5(12) . .
C36 C35 C34 119.2(11) . .
C36 C35 N3 118.4(11) . .
C34 C35 N3 122.4(12) . .
C35 C36 C37 117.8(12) . .
N1 C37 C36 123.7(12) . .
C39 C38 N2 124.9(12) . .
C38 C39 C40 116.1(12) . .
C41 C40 C39 121.6(11) . .
C41 C40 N4 120.1(11) . .
C39 C40 N4 118.2(11) . .
C40 C41 C42 118.1(12) . .
N2 C42 C41 123.0(12) . .
C44 C43 C47 109.8(12) . .
C44 C43 C48 127.9(12) . .
C47 C43 C48 122.3(13) . .
C44 C43 Ir1 72.0(7) . .
C47 C43 Ir1 69.9(6) . .
C48 C43 Ir1 124.3(9) . .
C43 C44 C45 108.0(11) . .
C43 C44 C49 126.7(14) . .
C45 C44 C49 125.3(13) . .
C43 C44 Ir1 70.6(6) . .
C45 C44 Ir1 70.4(6) . .
C49 C44 Ir1 126.1(8) . .
C44 C45 C46 107.3(11) . .
C44 C45 C50 125.3(11) . .
C46 C45 C50 127.2(12) . .
C44 C45 Ir1 70.9(6) . .
C46 C45 Ir1 69.8(6) . .
C50 C45 Ir1 128.7(8) . .
C47 C46 C45 107.4(11) . .
C47 C46 C51 126.0(11) . .
C45 C46 C51 126.5(12) . .
C47 C46 Ir1 70.2(7) . .
C45 C46 Ir1 70.7(6) . .
C51 C46 Ir1 121.8(7) . .
C46 C47 C43 107.5(10) . .
C46 C47 C52 126.3(12) . .
C43 C47 C52 126.0(13) . .
C46 C47 Ir1 71.2(6) . .
C43 C47 Ir1 71.0(7) . .
C52 C47 Ir1 127.1(8) . .
C54 C53 C57 108.0 . .
C54 C53 C58 126.0 . .
C57 C53 C58 126.0 . .
C54 C53 Ir2 70.8(2) . .
C57 C53 Ir2 71.9(3) . .
C58 C53 Ir2 123.0(2) . .
C53 C54 C55 108.0 . .
C53 C54 C59 126.0 . .
C55 C54 C59 126.0 . .
C53 C54 Ir2 69.3(2) . .
C55 C54 Ir2 72.5(2) . .
C59 C54 Ir2 123.8(2) . .
C54 C55 C56 108.0 . .
C54 C55 C60 126.0 . .
C56 C55 C60 126.0 . .
C54 C55 Ir2 68.3(2) . .
C56 C55 Ir2 71.3(2) . .
C60 C55 Ir2 125.9(2) . .
C57 C56 C55 108.0 . .
C57 C56 C61 126.0 . .
C55 C56 C61 126.0 . .
C57 C56 Ir2 68.9(2) . .
C55 C56 Ir2 70.2(2) . .
C61 C56 Ir2 126.5(2) . .
C53 C57 C56 108.0 . .
C53 C57 C62 126.0 . .
C56 C57 C62 126.0 . .
C53 C57 Ir2 68.5(2) . .
C56 C57 Ir2 72.4(2) . .
C62 C57 Ir2 124.7(2) . .
C57' C53' C54' 108.0 . .
C57' C53' C58' 126.0 . .
C54' C53' C58' 126.0 . .
C57' C53' Ir2 71.6(2) . .
C54' C53' Ir2 69.7(2) . .
C58' C53' Ir2 124.3(2) . .
C55' C54' C53' 108.0 . .
C55' C54' C59' 126.0 . .
C53' C54' C59' 126.0 . .
C55' C54' Ir2 70.8(2) . .
C53' C54' Ir2 71.6(2) . .
C59' C54' Ir2 123.3(2) . .
C56' C55' C54' 108.0 . .
C56' C55' C60' 126.0 . .
C54' C55' C60' 126.0 . .
C56' C55' Ir2 71.8(2) . .
C54' C55' Ir2 70.3(2) . .
C60' C55' Ir2 123.5(2) . .
C55' C56' C57' 108.0 . .
C55' C56' C61' 126.0 . .
C57' C56' C61' 126.0 . .
C55' C56' Ir2 69.7(2) . .
C57' C56' Ir2 71.3(2) . .
C61' C56' Ir2 124.6(2) . .
C53' C57' C56' 108.0 . .
C53' C57' C62' 126.0 . .
C56' C57' C62' 126.0 . .
C53' C57' Ir2 70.1(2) . .
C56' C57' Ir2 70.5(2) . .
C62' C57' Ir2 125.0(2) . .
F1 C63 F3 104.1(17) . .
F1 C63 F2 102.5(13) . .
F3 C63 F2 98.8(19) . .
F1 C63 S1 124.9(14) . .
F3 C63 S1 120.1(11) . .
F2 C63 S1 101.4(17) . .
F4 C64 F6 108.0(12) . .
F4 C64 F5 109.0(12) . .
F6 C64 F5 106.6(11) . .
F4 C64 S2 112.6(10) . .
F6 C64 S2 110.4(10) . .
F5 C64 S2 110.1(10) . .
C66 C65 C78 119.4(16) . .
C65 C66 C67 119.8(15) . .
C66 C67 C79 121.3(13) . .
C66 C67 C68 121.8(14) . .
C79 C67 C68 116.8(13) . .
C69 C68 C67 121.9(15) . .
C68 C69 C70 122.1(14) . .
C71 C70 C80 118.7(14) . .
C71 C70 C69 123.6(14) . .
C80 C70 C69 117.7(14) . .
C70 C71 C72 121.6(14) . .
C73 C72 C71 120.4(15) . .
C74 C73 C72 120.7(15) . .
C73 C74 C75 124.2(15) . .
C73 C74 C80 119.5(13) . .
C75 C74 C80 116.4(14) . .
C76 C75 C74 123.5(16) . .
C75 C76 C77 120.1(15) . .
C78 C77 C79 120.9(17) . .
C78 C77 C76 120.8(15) . .
C79 C77 C76 118.3(15) . .
C77 C78 C65 120.9(15) . .
C80 C79 C67 122.6(14) . .
C80 C79 C77 119.7(15) . .
C67 C79 C77 117.7(14) . .
C79 C80 C70 118.9(14) . .
C79 C80 C74 121.9(13) . .
C70 C80 C74 119.2(13) . .
C94 C81 C82 122.6(19) . .
C81 C82 C83 118.9(17) . .
C84 C83 C82 121.4(17) . .
C84 C83 C95 119.6(17) . .
C82 C83 C95 119.0(18) . .
C85 C84 C83 120.1(16) . .
C84 C85 C86 124.1(18) . .
C87 C86 C96 119.7(17) . .
C87 C86 C85 125(2) . .
C96 C86 C85 114.7(17) . .
C88 C87 C86 121.0(18) . .
C89 C88 C87 120.2(18) . .
C88 C89 C90 121.9(17) . .
C89 C90 C91 121.9(15) . .
C89 C90 C96 120.3(15) . .
C91 C90 C96 117.7(14) . .
C92 C91 C90 120.6(14) . .
C91 C92 C93 120.9(15) . .
C94 C93 C95 118.9(16) . .
C94 C93 C92 121.4(16) . .
C95 C93 C92 119.7(14) . .
C81 C94 C93 120.0(19) . .
C96 C95 C93 119.7(13) . .
C96 C95 C83 119.7(15) . .
C93 C95 C83 120.5(16) . .
C95 C96 C86 121.9(14) . .
C95 C96 C90 121.3(14) . .
C86 C96 C90 116.8(15) . .
C110 C97 C98 121(2) . .
C99 C98 C97 119.5(19) . .
C98 C99 C112 121.0(15) . .
C98 C99 C100 122.1(15) . .
C112 C99 C100 117.0(13) . .
C101 C100 C99 121.7(15) . .
C100 C101 C102 122.5(15) . .
C103 C102 C101 125.4(17) . .
C103 C102 C111 117.1(16) . .
C101 C102 C111 117.4(15) . .
C102 C103 C104 122(2) . .
C103 C104 C105 122(2) . .
C106 C105 C104 116(2) . .
C105 C106 C111 125(2) . .
C105 C106 C107 117(2) . .
C111 C106 C107 118(2) . .
C108 C107 C106 119(2) . .
C107 C108 C109 122(2) . .
C110 C109 C108 125.3(19) . .
C110 C109 C112 114.6(16) . .
C108 C109 C112 120.1(19) . .
C97 C110 C109 124.1(19) . .
C106 C111 C112 123.7(18) . .
C106 C111 C102 117.9(17) . .
C112 C111 C102 118.4(14) . .
C111 C112 C99 123.0(14) . .
C111 C112 C109 117.3(16) . .
C99 C112 C109 119.8(16) . .
Cl2 C113 Cl1 118.6(12) . .

loop_
_geom_bond_atom_site_label_1
_geom_bond_atom_site_label_2
_geom_bond_distance
_geom_bond_site_symmetry_2
Ir1 O2 2.048(7) .
Ir1 O1 2.050(8) .
Ir1 N1 2.105(9) .
Ir1 C47 2.129(11) .
Ir1 C46 2.141(11) .
Ir1 C43 2.144(12) .
Ir1 C45 2.154(11) .
Ir1 C44 2.161(11) .
Ir2 O4 2.051(8) .
Ir2 O3 2.056(7) .
Ir2 C53 2.080(6) .
Ir2 C54 2.100(6) .
Ir2 N2 2.108(9) 3_667
Ir2 C54' 2.115(7) .
Ir2 C55' 2.121(6) .
Ir2 C57 2.125(7) .
Ir2 C53' 2.139(7) .
Ir2 C56' 2.148(6) .
Ir2 C55 2.156(6) .
Ir2 C57' 2.159(7) .
N1 C37 1.322(14) .
N1 C33 1.337(15) .
N2 C42 1.336(14) .
N2 C38 1.374(15) .
N2 Ir2 2.108(9) 3_667
N3 C19 1.371(14) .
N3 C25 1.396(14) .
N3 C35 1.449(14) .
N4 C30 1.403(13) .
N4 C24 1.423(14) .
N4 C40 1.453(14) .
O1 C1 1.278(12) .
O2 C3 1.289(11) .
O3 C10 1.296(12) .
O4 C12 1.293(12) .
O5 C19 1.201(15) .
O6 C25 1.209(13) .
O7 C24 1.219(14) .
O8 C30 1.205(13) .
O9 S1 1.366(9) .
O10 S1 1.369(11) .
O11 S1 1.514(8) .
O12 S2 1.439(9) .
O13 S2 1.429(9) .
O14 S2 1.443(9) .
S1 C63 1.654(15) .
S2 C64 1.828(14) .
F1 C63 1.292(17) .
F2 C63 1.34(2) .
F3 C63 1.33(2) .
F4 C64 1.308(16) .
F5 C64 1.347(15) .
F6 C64 1.345(15) .
C1 C2 1.407(16) .
C1 C18 1.481(16) .
C2 C3 1.414(16) .
C2 C11 1.492(14) .
C3 C4 1.449(15) .
C4 C9 1.376(14) .
C4 C5 1.393(16) .
C5 C6 1.387(16) .
C6 C7 1.397(16) .
C7 C8 1.344(16) .
C8 C9 1.396(15) .
C9 C10 1.469(16) .
C10 C11 1.393(15) .
C11 C12 1.421(16) .
C12 C13 1.460(16) .
C13 C14 1.381(16) .
C13 C18 1.412(15) .
C14 C15 1.395(17) .
C15 C16 1.392(17) .
C16 C17 1.364(17) .
C17 C18 1.414(16) .
C19 C20 1.476(16) .
C20 C21 1.379(18) .
C20 C31 1.415(16) .
C21 C22 1.39(2) .
C22 C23 1.362(17) .
C23 C32 1.397(15) .
C23 C24 1.470(16) .
C25 C26 1.492(15) .
C26 C31 1.385(14) .
C26 C27 1.392(15) .
C27 C28 1.370(15) .
C28 C29 1.394(15) .
C29 C32 1.401(14) .
C29 C30 1.464(15) .
C31 C32 1.398(15) .
C33 C34 1.374(15) .
C34 C35 1.370(17) .
C35 C36 1.359(18) .
C36 C37 1.401(16) .
C38 C39 1.359(15) .
C39 C40 1.376(17) .
C40 C41 1.371(17) .
C41 C42 1.378(15) .
C43 C44 1.382(18) .
C43 C47 1.427(17) .
C43 C48 1.508(19) .
C44 C45 1.432(18) .
C44 C49 1.480(16) .
C45 C46 1.451(16) .
C45 C50 1.484(18) .
C46 C47 1.413(17) .
C46 C51 1.496(17) .
C47 C52 1.492(16) .
C53 C54 1.426(4) .
C53 C57 1.426(4) .
C53 C58 1.516(4) .
C54 C55 1.427(4) .
C54 C59 1.516(4) .
C55 C56 1.427(4) .
C55 C60 1.516(4) .
C56 C57 1.427(4) .
C56 C61 1.516(4) .
C57 C62 1.516(4) .
C53' C57' 1.410(4) .
C53' C54' 1.410(4) .
C53' C58' 1.499(4) .
C54' C55' 1.410(4) .
C54' C59' 1.499(4) .
C55' C56' 1.410(4) .
C55' C60' 1.499(4) .
C56' C57' 1.410(4) .
C56' C61' 1.499(4) .
C57' C62' 1.499(4) .
C65 C66 1.37(2) .
C65 C78 1.43(2) .
C66 C67 1.39(2) .
C67 C79 1.404(19) .
C67 C68 1.441(19) .
C68 C69 1.31(2) .
C69 C70 1.44(2) .
C70 C71 1.36(2) .
C70 C80 1.427(18) .
C71 C72 1.40(2) .
C72 C73 1.379(19) .
C73 C74 1.361(19) .
C74 C75 1.423(19) .
C74 C80 1.445(19) .
C75 C76 1.33(2) .
C76 C77 1.47(2) .
C77 C78 1.34(2) .
C77 C79 1.42(2) .
C79 C80 1.390(19) .
C81 C94 1.37(2) .
C81 C82 1.38(3) .
C82 C83 1.41(2) .
C83 C84 1.40(2) .
C83 C95 1.421(19) .
C84 C85 1.32(3) .
C85 C86 1.47(2) .
C86 C87 1.39(3) .
C86 C96 1.42(2) .
C87 C88 1.37(3) .
C88 C89 1.35(2) .
C89 C90 1.36(2) .
C90 C91 1.43(2) .
C90 C96 1.433(19) .
C91 C92 1.38(2) .
C92 C93 1.42(2) .
C93 C94 1.40(2) .
C93 C95 1.40(2) .
C95 C96 1.40(2) .
C97 C110 1.33(3) .
C97 C98 1.39(2) .
C98 C99 1.332(19) .
C99 C112 1.421(19) .
C99 C100 1.437(18) .
C100 C101 1.347(19) .
C101 C102 1.41(2) .
C102 C103 1.33(2) .
C102 C111 1.49(2) .
C103 C104 1.38(3) .
C104 C105 1.40(4) .
C105 C106 1.35(3) .
C106 C111 1.35(2) .
C106 C107 1.51(3) .
C107 C108 1.32(3) .
C108 C109 1.42(3) .
C109 C110 1.39(2) .
C109 C112 1.45(2) .
C111 C112 1.37(2) .
C113 Cl2 1.687(15) .
C113 Cl1 1.74(2) .
C114 O15 1.468(16) .

loop_
_geom_hbond_atom_site_label_D
_geom_hbond_atom_site_label_H
_geom_hbond_atom_site_label_A
_geom_hbond_distance_DH
_geom_hbond_distance_HA
_geom_hbond_distance_DA
_geom_hbond_angle_DHA
_geom_hbond_site_symmetry_A
C34 H34 O15 0.94 2.36 2.982(19) 123.8 .
O15 H15 O12 0.96(5) 2.10(13) 2.896(17) 139(15) 4_576
O15 H15 O13 0.96(5) 2.57(10) 3.468(16) 154(17) 4_576
